data_2208987
loop_
_publ_author_name
'Daniel Lorono-Gonzalez'

_publ_section_title
;
 Benzyldiethylammonium chloride
;
_journal_coeditor_code SG2016
_journal_issue 5
_journal_name_full 'Acta Crystallographica Section E'
_journal_page_first o1735
_journal_page_last o1737
_journal_paper_doi 10.1107/S1600536806011299
_journal_volume 62
_journal_year 2006
_chemical_formula_iupac 'C11 H18 N +, Cl -'
_chemical_formula_moiety 'C11 H18 N +, Cl -'
_chemical_formula_sum 'C11 H18 Cl N'
_chemical_formula_weight 199.71
_chemical_name_common 'Benzyl-N,N'-diethylamonium chloride'
_chemical_name_systematic
;
Benzyldiethylammonium chloride
;
_space_group_IT_number 33
_symmetry_cell_setting orthorhombic
_symmetry_space_group_name_Hall 'P 2c -2n'
_symmetry_space_group_name_H-M 'P n a 21'
_atom_sites_solution_hydrogens geom
_atom_sites_solution_primary direct
_atom_sites_solution_secondary difmap
_cell_angle_alpha 90.00
_cell_angle_beta 90.00
_cell_angle_gamma 90.00
_cell_formula_units_Z 4
_cell_length_a 20.366(3)
_cell_length_b 7.0174(9)
_cell_length_c 8.0292(11)
_cell_measurement_reflns_used 4241
_cell_measurement_temperature 150(2)
_cell_measurement_theta_max 27.5
_cell_measurement_theta_min 2.5
_cell_volume 1147.5(3)
_computing_cell_refinement 'SAINT (Bruker, 2002)'
_computing_data_collection 'SMART (Bruker, 2001)'
_computing_data_reduction SAINT
_computing_molecular_graphics 'SHELXTL (Sheldrick, 1994)'
_computing_publication_material SHELXL97
_computing_structure_refinement 'SHELXL97 (Sheldrick, 1997)'
_computing_structure_solution 'SHELXS97 (Sheldrick, 1997)'
_diffrn_ambient_temperature 150(2)
_diffrn_measured_fraction_theta_full 0.999
_diffrn_measured_fraction_theta_max 0.999
_diffrn_measurement_device_type 'Bruker SMART APEX CCD with an Oxford Cryosystems low-temperature device'
_diffrn_measurement_method '\f and \w'
_diffrn_radiation_monochromator graphite
_diffrn_radiation_type MoK\a
_diffrn_radiation_wavelength 0.71073
_diffrn_reflns_av_R_equivalents 0.0323
_diffrn_reflns_av_sigmaI/netI 0.0413
_diffrn_reflns_limit_h_max 25
_diffrn_reflns_limit_h_min -13
_diffrn_reflns_limit_k_max 8
_diffrn_reflns_limit_k_min -8
_diffrn_reflns_limit_l_max 10
_diffrn_reflns_limit_l_min -10
_diffrn_reflns_number 6285
_diffrn_reflns_theta_full 26.43
_diffrn_reflns_theta_max 26.43
_diffrn_reflns_theta_min 2.00
_diffrn_standards_decay_% 0
_diffrn_standards_interval_time 0
_diffrn_standards_number 0
_exptl_absorpt_coefficient_mu 0.291
_exptl_absorpt_correction_T_max 1.000
_exptl_absorpt_correction_T_min 0.884
_exptl_absorpt_correction_type multi-scan
_exptl_absorpt_process_details '(SADABS; Sheldrick, 1996)'
_exptl_crystal_colour Colourless
_exptl_crystal_density_diffrn 1.156
_exptl_crystal_density_method 'not measured'
_exptl_crystal_description Needle
_exptl_crystal_F_000 432
_exptl_crystal_size_max 0.18
_exptl_crystal_size_mid 0.06
_exptl_crystal_size_min 0.03
_refine_diff_density_max 0.305
_refine_diff_density_min -0.148
_refine_ls_abs_structure_details 'Flack (1983), 1069 Friedel pairs'
_refine_ls_abs_structure_Flack 0.09(5)
_refine_ls_extinction_method none
_refine_ls_goodness_of_fit_ref 0.993
_refine_ls_hydrogen_treatment mixed
_refine_ls_matrix_type full
_refine_ls_number_parameters 123
_refine_ls_number_reflns 2335
_refine_ls_number_restraints 1
_refine_ls_restrained_S_all 0.993
_refine_ls_R_factor_all 0.0459
_refine_ls_R_factor_gt 0.0346
_refine_ls_shift/su_max 0.000
_refine_ls_shift/su_mean 0.000
_refine_ls_structure_factor_coef Fsqd
_refine_ls_weighting_details 'calc w=1/[\s^2^(Fo^2^)+(0.0314P)^2^] where P=(Fo^2^+2Fc^2^)/3'
_refine_ls_weighting_scheme calc
_refine_ls_wR_factor_gt 0.0678
_refine_ls_wR_factor_ref 0.0699
_reflns_number_gt 1258
_reflns_number_total 2335
_reflns_threshold_expression I>2\s(I)
_cod_data_source_file sg2016.cif
_cod_data_source_block I
_cod_depositor_comments
;
The following automatic conversions were performed:
'_geom_bond_publ_flag' value 'NO' changed to 'no' according to
'/home/saulius/struct/CIF-dictionaries/cif_core.dic' dictionary named
'cif_core.dic' version 2.4.1 from 2010-06-29 (26
times).

'_geom_angle_publ_flag' value 'NO' changed to 'no' according to
'/home/saulius/struct/CIF-dictionaries/cif_core.dic' dictionary named
'cif_core.dic' version 2.4.1 from 2010-06-29 (43
times).

'_geom_torsion_publ_flag' value 'NO' changed to 'no' according to
'/home/saulius/struct/CIF-dictionaries/cif_core.dic' dictionary named
'cif_core.dic' version 2.4.1 from 2010-06-29 (10
times).

'_geom_torsion_publ_flag' value 'YES' changed to 'yes' according
to '/home/saulius/struct/CIF-dictionaries/cif_core.dic' dictionary named
'cif_core.dic' version 2.4.1 from 2010-06-29 (6
times).

'_geom_hbond_publ_flag' value 'YES' changed to 'yes' according to
'/home/saulius/struct/CIF-dictionaries/cif_core.dic' dictionary named
'cif_core.dic' version 2.4.1 from 2010-06-29 (3 times).

Automatic conversion script
Id: cif_fix_enum 1527 2010-12-29 10:47:43Z saulius 

The following automatic conversions were performed:

'_geom_bond_publ_flag' value 'NO' changed to 'no' according to
/home/saulius/struct/CIF-dictionaries/cif_core.dic dictionary named
'cif_core.dic' version 2.4.1 from 2010-06-29 (26
times).

'_geom_angle_publ_flag' value 'NO' changed to 'no' according
to /home/saulius/struct/CIF-dictionaries/cif_core.dic dictionary
named 'cif_core.dic' version 2.4.1 from 2010-06-29 (43
times).

'_geom_torsion_publ_flag' value 'NO' changed to 'no'
according to /home/saulius/struct/CIF-dictionaries/cif_core.dic
dictionary named 'cif_core.dic' version 2.4.1 from 2010-06-29 (10
times).

'_geom_torsion_publ_flag' value 'YES' changed to 'yes'
according to /home/saulius/struct/CIF-dictionaries/cif_core.dic
dictionary named 'cif_core.dic' version 2.4.1 from 2010-06-29 (6
times).

'_geom_hbond_publ_flag' value 'YES' changed to 'yes'
according to /home/saulius/struct/CIF-dictionaries/cif_core.dic
dictionary named 'cif_core.dic' version 2.4.1 from 2010-06-29 (3
times).

Automatic conversion script
Id: cif_fix_values 1715 2011-07-08 13:25:40Z adriana 
;
_cod_database_code 2208987
_cod_database_fobs_code 2208987

loop_
_symmetry_equiv_pos_as_xyz
'x, y, z'
'-x, -y, z+1/2'
'-x+1/2, y+1/2, z+1/2'
'x+1/2, -y+1/2, z'

loop_
_atom_site_type_symbol
_atom_site_label
_atom_site_fract_x
_atom_site_fract_y
_atom_site_fract_z
_atom_site_U_iso_or_equiv
_atom_site_adp_type
_atom_site_calc_flag
_atom_site_refinement_flags
_atom_site_occupancy
C C1 0.32120(8) 0.2181(2) 0.41168(19) 0.0284(4) Uani d . 1
H H11 0.2891 0.2742 0.4864 0.034 Uiso calc R 1
H H12 0.3140 0.0814 0.4112 0.034 Uiso calc R 1
C C2 0.38860(8) 0.2570(2) 0.47880(19) 0.0280(4) Uani d . 1
C C3 0.40702(9) 0.4387(2) 0.5291(2) 0.0359(4) Uani d . 1
H H31 0.3778 0.5395 0.5166 0.043 Uiso calc R 1
C C4 0.46789(10) 0.4715(3) 0.5971(3) 0.0521(5) Uani d . 1
H H41 0.4793 0.5942 0.6299 0.063 Uiso calc R 1
C C5 0.51164(11) 0.3266(3) 0.6172(3) 0.0618(6) Uani d . 1
H H51 0.5526 0.3493 0.6643 0.074 Uiso calc R 1
C C6 0.49427(10) 0.1454(3) 0.5663(3) 0.0642(7) Uani d . 1
H H61 0.5240 0.0457 0.5784 0.077 Uiso calc R 1
C C7 0.43341(9) 0.1108(3) 0.4980(2) 0.0452(5) Uani d . 1
H H71 0.4224 -0.0119 0.4644 0.054 Uiso calc R 1
C C8 0.36040(8) 0.2269(2) 0.1182(2) 0.0297(4) Uani d . 1
H H81 0.3541 0.0918 0.0981 0.036 Uiso calc R 1
H H82 0.4033 0.2433 0.1685 0.036 Uiso calc R 1
C C9 0.35915(8) 0.3302(2) -0.0459(2) 0.0340(4) Uani d . 1
H H91 0.3933 0.2815 -0.1165 0.051 Uiso calc R 1
H H92 0.3660 0.4639 -0.0275 0.051 Uiso calc R 1
H H93 0.3173 0.3112 -0.0985 0.051 Uiso calc R 1
C C10 0.24138(7) 0.24168(19) 0.18217(18) 0.0288(4) Uani d . 1
H H101 0.2356 0.1052 0.1948 0.035 Uiso calc R 1
H H102 0.2370 0.2714 0.0647 0.035 Uiso calc R 1
C C11 0.18771(8) 0.34224(19) 0.2764(2) 0.0326(4) Uani d . 1
H H111 0.1458 0.3026 0.2342 0.049 Uiso calc R 1
H H112 0.1924 0.4775 0.2626 0.049 Uiso calc R 1
H H113 0.1908 0.3108 0.3925 0.049 Uiso calc R 1
N N1 0.30931(6) 0.29383(13) 0.2379(2) 0.0241(3) Uani d . 1
Cl Cl1 0.310363(17) 0.73605(4) 0.24287(5) 0.02925(9) Uani d . 1
H H1 0.3113(6) 0.4174(17) 0.243(3) 0.029(3) Uiso d . 1

loop_
_atom_site_aniso_label
_atom_site_aniso_U_11
_atom_site_aniso_U_22
_atom_site_aniso_U_33
_atom_site_aniso_U_12
_atom_site_aniso_U_13
_atom_site_aniso_U_23
C1 0.0361(10) 0.0232(8) 0.0258(9) -0.0016(8) -0.0012(8) 0.0035(7)
C2 0.0298(8) 0.0302(8) 0.0241(9) 0.0012(8) 0.0031(7) 0.0042(8)
C3 0.0364(11) 0.0389(10) 0.0324(11) -0.0018(8) -0.0024(9) -0.0002(8)
C4 0.0467(12) 0.0651(14) 0.0445(12) -0.0196(11) -0.0114(10) 0.0091(10)
C5 0.0304(12) 0.0978(18) 0.0571(15) -0.0140(12) -0.0098(11) 0.0263(14)
C6 0.0370(13) 0.0818(17) 0.0739(17) 0.0221(12) -0.0060(12) 0.0298(13)
C7 0.0436(12) 0.0408(11) 0.0511(13) 0.0099(10) -0.0058(11) 0.0127(9)
C8 0.0331(10) 0.0218(8) 0.0341(9) 0.0008(8) 0.0030(8) -0.0047(8)
C9 0.0406(11) 0.0303(9) 0.0310(10) -0.0046(8) 0.0017(9) -0.0003(8)
C10 0.0326(9) 0.0232(7) 0.0307(8) -0.0013(7) -0.0074(7) -0.0030(7)
C11 0.0339(10) 0.0286(7) 0.0353(12) -0.0018(7) -0.0004(9) -0.0009(7)
N1 0.0309(6) 0.0152(5) 0.0262(6) -0.0004(5) 0.0003(8) 0.0004(9)
Cl1 0.0374(2) 0.01864(15) 0.03168(18) 0.00015(17) 0.0030(3) -0.0003(3)

loop_
_atom_type_symbol
_atom_type_description
_atom_type_scat_dispersion_real
_atom_type_scat_dispersion_imag
_atom_type_scat_source
C C 0.0033 0.0016 'International Tables Vol C Tables 4.2.6.8 and 6.1.1.4'
H H 0.0000 0.0000 'International Tables Vol C Tables 4.2.6.8 and 6.1.1.4'
N N 0.0061 0.0033 'International Tables Vol C Tables 4.2.6.8 and 6.1.1.4'
Cl Cl 0.1484 0.1585 'International Tables Vol C Tables 4.2.6.8 and 6.1.1.4'

loop_
_geom_angle_atom_site_label_1
_geom_angle_atom_site_label_2
_geom_angle_atom_site_label_3
_geom_angle
_geom_angle_publ_flag
C2 C1 N1 114.45(12) yes
C2 C1 H11 108.6 no
N1 C1 H11 108.6 no
C2 C1 H12 108.6 no
N1 C1 H12 108.6 no
H11 C1 H12 107.6 no
C7 C2 C3 118.09(16) no
C7 C2 C1 120.63(15) no
C3 C2 C1 121.24(15) no
C4 C3 C2 120.84(16) no
C4 C3 H31 119.6 no
C2 C3 H31 119.6 no
C5 C4 C3 120.84(19) no
C5 C4 H41 119.6 no
C3 C4 H41 119.6 no
C4 C5 C6 119.0(2) no
C4 C5 H51 120.5 no
C6 C5 H51 120.5 no
C7 C6 C5 120.68(19) no
C7 C6 H61 119.7 no
C5 C6 H61 119.7 no
C6 C7 C2 120.54(19) no
C6 C7 H71 119.7 no
C2 C7 H71 119.7 no
N1 C8 C9 113.64(13) yes
N1 C8 H81 108.8 no
C9 C8 H81 108.8 no
N1 C8 H82 108.8 yes
C9 C8 H82 108.8 no
H81 C8 H82 107.7 no
C8 C9 H91 109.5 no
C8 C9 H92 109.5 no
H91 C9 H92 109.5 no
C8 C9 H93 109.5 no
H91 C9 H93 109.5 no
H92 C9 H93 109.5 no
N1 C10 C11 113.92(13) yes
N1 C10 H101 108.8 no
C11 C10 H101 108.8 no
N1 C10 H102 108.8 no
C11 C10 H102 108.8 no
H101 C10 H102 107.7 no
C10 C11 H111 109.5 no
C10 C11 H112 109.5 no
H111 C11 H112 109.5 no
C10 C11 H113 109.5 no
H111 C11 H113 109.5 no
H112 C11 H113 109.5 no
C8 N1 C10 111.96(14) yes
C8 N1 C1 111.84(11) yes
C10 N1 C1 109.71(12) yes
C8 N1 H1 108.2(12) yes
C10 N1 H1 107.5(9) yes
C1 N1 H1 107.4(14) yes

loop_
_geom_bond_atom_site_label_1
_geom_bond_atom_site_label_2
_geom_bond_distance
_geom_bond_publ_flag
C1 C2 1.500(2) no
C1 N1 1.512(2) yes
C1 H11 0.9700 no
C1 H12 0.9700 no
C2 C7 1.381(2) no
C2 C3 1.3896(19) no
C3 C4 1.374(2) no
C3 H31 0.9300 no
C4 C5 1.361(3) no
C4 H41 0.9300 no
C5 C6 1.382(3) no
C5 H51 0.9300 no
C6 C7 1.377(3) no
C6 H61 0.9300 no
C7 H71 0.9300 no
C8 N1 1.492(2) yes
C8 C9 1.504(2) no
C8 H81 0.9700 no
C8 H82 0.9700 no
C9 H91 0.9600 no
C9 H92 0.9600 no
C9 H93 0.9600 no
C10 N1 1.4995(18) yes
C10 C11 1.505(2) no
C10 H101 0.9700 no
C10 H102 0.9700 no
C11 H111 0.9600 no
C11 H112 0.9600 no
C11 H113 0.9600 no
N1 H1 0.869(11) yes

loop_
_geom_hbond_atom_site_label_D
_geom_hbond_atom_site_label_H
_geom_hbond_atom_site_label_A
_geom_hbond_site_symmetry_A
_geom_hbond_distance_DH
_geom_hbond_distance_HA
_geom_hbond_distance_DA
_geom_hbond_angle_DHA
_geom_hbond_publ_flag
N1 H1 Cl1 . 0.869(11) 2.236(12) 3.1036(10) 175.8(16) yes
C1 H12 Cl1 1_545 0.97 2.78 3.6505(16) 150 yes
C10 H102 Cl1 3_544 0.97 2.77 3.6815(16) 157 yes

loop_
_geom_torsion_atom_site_label_1
_geom_torsion_atom_site_label_2
_geom_torsion_atom_site_label_3
_geom_torsion_atom_site_label_4
_geom_torsion
_geom_torsion_publ_flag
N1 C1 C2 C7 -109.28(17) no
N1 C1 C2 C3 73.12(19) no
C7 C2 C3 C4 -0.5(2) no
C1 C2 C3 C4 177.17(16) no
C2 C3 C4 C5 -0.1(3) no
C3 C4 C5 C6 0.7(3) no
C4 C5 C6 C7 -0.7(3) no
C5 C6 C7 C2 0.1(3) no
C3 C2 C7 C6 0.5(3) no
C1 C2 C7 C6 -177.18(18) no
C9 C8 N1 C10 68.63(16) yes
C9 C8 N1 C1 -167.77(12) yes
C11 C10 N1 C8 -166.99(12) yes
C11 C10 N1 C1 68.22(15) yes
C2 C1 N1 C8 53.45(16) yes
C2 C1 N1 C10 178.31(12) yes

loop_
_cod_related_entry_id
_cod_related_entry_database
_cod_related_entry_code
1 ChemSpider 403421
